data_7029281
loop_
_publ_author_name
'Bae, Hye Jin'
'Kim, Hyungjun'
'Lee, Kang Mun'
'Kim, Taewon'
'Lee, Yoon Sup'
'Do, Youngkyu'
'Lee, Min Hyung'

_publ_section_title
;
 Through-space charge transfer and emission color tuning of di-o-carborane
 substituted benzene.
;
_journal_issue 13
_journal_name_full 'Dalton transactions (Cambridge, England : 2003)'
_journal_page_first 4978
_journal_page_last 4985
_journal_paper_doi 10.1039/c3dt52465e
_journal_volume 43
_journal_year 2014
_chemical_formula_moiety C26H30B20F12
_chemical_formula_sum 'C26 H30 B20 F12'
_chemical_formula_weight 786.70
_chemical_name_systematic
; 
 ? 
;
_space_group_IT_number 4
_symmetry_cell_setting monoclinic
_symmetry_space_group_name_Hall 'P 2yb'
_symmetry_space_group_name_H-M 'P 1 21 1'
_atom_sites_solution_hydrogens geom
_atom_sites_solution_primary direct
_atom_sites_solution_secondary difmap
_audit_creation_method SHELXL-97
_cell_angle_alpha 90.00
_cell_angle_beta 112.501(2)
_cell_angle_gamma 90.00
_cell_formula_units_Z 2
_cell_length_a 8.7298(5)
_cell_length_b 22.0835(12)
_cell_length_c 10.9754(6)
_cell_measurement_reflns_used 6038
_cell_measurement_temperature 296(2)
_cell_measurement_theta_max 24.43
_cell_measurement_theta_min 1.84
_cell_volume 1954.81(19)
_computing_cell_refinement 'Bruker APEX II'
_computing_data_collection 'Bruker APEX II'
_computing_data_reduction 'Bruker APEX II'
_computing_molecular_graphics ORTEP3
_computing_publication_material 'Bruker SHELXTL'
_computing_structure_refinement 'SHELXL-97 (Sheldrick, 1997)'
_computing_structure_solution 'SHELXS-97 (Sheldrick, 1990)'
_diffrn_ambient_temperature 296(2)
_diffrn_measured_fraction_theta_full 0.999
_diffrn_measured_fraction_theta_max 0.999
_diffrn_measurement_device_type 'CCD area detector'
_diffrn_measurement_method 'phi and omega scans'
_diffrn_radiation_monochromator graphite
_diffrn_radiation_source 'fine-focus sealed tube'
_diffrn_radiation_type MoK\a
_diffrn_radiation_wavelength 0.71073
_diffrn_reflns_av_R_equivalents 0.0547
_diffrn_reflns_av_sigmaI/netI 0.0457
_diffrn_reflns_limit_h_max 10
_diffrn_reflns_limit_h_min -10
_diffrn_reflns_limit_k_max 24
_diffrn_reflns_limit_k_min -25
_diffrn_reflns_limit_l_max 12
_diffrn_reflns_limit_l_min -12
_diffrn_reflns_number 27490
_diffrn_reflns_theta_full 24.43
_diffrn_reflns_theta_max 24.43
_diffrn_reflns_theta_min 1.84
_exptl_absorpt_coefficient_mu 0.109
_exptl_absorpt_correction_T_max 0.941
_exptl_absorpt_correction_T_min 0.930
_exptl_absorpt_correction_type multi-scan
_exptl_absorpt_process_details SADABS
_exptl_crystal_colour colorless
_exptl_crystal_density_diffrn 1.337
_exptl_crystal_density_method 'not measured'
_exptl_crystal_description Cubic
_exptl_crystal_F_000 788
_exptl_crystal_size_max 0.35
_exptl_crystal_size_mid 0.2
_exptl_crystal_size_min 0.15
_refine_diff_density_max 0.299
_refine_diff_density_min -0.268
_refine_diff_density_rms 0.072
_refine_ls_abs_structure_details 'Flack H D (1983), Acta Cryst. A39, 876-881'
_refine_ls_abs_structure_Flack 0.3(11)
_refine_ls_extinction_method none
_refine_ls_goodness_of_fit_ref 1.017
_refine_ls_hydrogen_treatment mixed
_refine_ls_matrix_type full
_refine_ls_number_parameters 551
_refine_ls_number_reflns 6038
_refine_ls_number_restraints 4
_refine_ls_restrained_S_all 1.017
_refine_ls_R_factor_all 0.0938
_refine_ls_R_factor_gt 0.0593
_refine_ls_shift/su_max 0.111
_refine_ls_shift/su_mean 0.009
_refine_ls_structure_factor_coef Fsqd
_refine_ls_weighting_details 'calc w=1/[\s^2^(Fo^2^)+(0.1124P)^2^+0.4853P] where P=(Fo^2^+2Fc^2^)/3'
_refine_ls_weighting_scheme calc
_refine_ls_wR_factor_gt 0.1577
_refine_ls_wR_factor_ref 0.1861
_reflns_number_gt 4376
_reflns_number_total 6038
_reflns_threshold_expression >2sigma(I)
_cod_data_source_file c3dt52465e.txt
_cod_data_source_block 1
_cod_depositor_comments
;
The following automatic conversions were performed:

'_symmetry_cell_setting' value 'Monoclinic' changed to 'monoclinic'
according to
/usr/data/users/saulius/crontab/automatic-downloads/current/RSC/lib/dictionaries/cif_core.dic
dictionary named 'cif_core.dic' version 2.4.2 from 2011-04-26.

Automatic conversion script
Id: cif_fix_values 2281 2013-09-26 08:29:07Z andrius 
;
_cod_original_sg_symbol_H-M P2(1)
_cod_database_code 7029281

loop_
_symmetry_equiv_pos_as_xyz
'x, y, z'
'-x, y+1/2, -z'

loop_
_atom_site_label
_atom_site_type_symbol
_atom_site_fract_x
_atom_site_fract_y
_atom_site_fract_z
_atom_site_U_iso_or_equiv
_atom_site_adp_type
_atom_site_occupancy
_atom_site_symmetry_multiplicity
_atom_site_calc_flag
_atom_site_refinement_flags
_atom_site_disorder_assembly
_atom_site_disorder_group
C1 C 0.0713(5) 0.11559(18) 0.5996(4) 0.0422(9) Uani 1 1 d . . .
C2 C 0.1657(5) 0.16017(18) 0.7353(4) 0.0430(9) Uani 1 1 d . . .
C3 C 0.2653(5) 0.21395(18) 0.7228(4) 0.0422(9) Uani 1 1 d . . .
C4 C 0.1933(5) 0.2661(2) 0.6594(4) 0.0491(10) Uani 1 1 d . . .
H5 H 0.0783 0.2692 0.6230 0.059 Uiso 1 1 calc R . .
C5 C 0.2886(5) 0.3149(2) 0.6481(4) 0.0499(10) Uani 1 1 d . . .
H6 H 0.2367 0.3500 0.6049 0.060 Uiso 1 1 calc R . .
C6 C 0.4608(5) 0.31151(18) 0.7010(3) 0.0402(9) Uani 1 1 d . . .
C7 C 0.5341(5) 0.25875(19) 0.7671(4) 0.0480(10) Uani 1 1 d . . .
H2 H 0.6490 0.2557 0.8049 0.058 Uiso 1 1 calc R . .
C8 C 0.4379(5) 0.2110(2) 0.7772(4) 0.0513(10) Uani 1 1 d . . .
H3 H 0.4894 0.1761 0.8214 0.062 Uiso 1 1 calc R . .
C9 C 0.5612(5) 0.36390(18) 0.6871(4) 0.0419(9) Uani 1 1 d . . .
C10 C 0.6557(5) 0.41059(18) 0.8201(4) 0.0442(10) Uani 1 1 d . . .
C11 C 0.0846(5) 0.13421(18) 0.4715(4) 0.0410(9) Uani 1 1 d . . .
C12 C 0.2363(5) 0.14563(18) 0.4625(4) 0.0446(10) Uani 1 1 d . . .
H18 H 0.3339 0.1410 0.5363 0.053 Uiso 1 1 calc R . .
C13 C 0.2425(5) 0.1640(2) 0.3434(4) 0.0490(10) Uani 1 1 d . A .
C14 C 0.1018(6) 0.1689(2) 0.2320(4) 0.0582(12) Uani 1 1 d . . .
H20 H 0.1073 0.1798 0.1519 0.070 Uiso 1 1 calc R . .
C15 C -0.0496(6) 0.1572(2) 0.2412(4) 0.0596(12) Uani 1 1 d . . .
C16 C -0.0576(5) 0.1405(2) 0.3597(4) 0.0520(11) Uani 1 1 d . . .
H22 H -0.1602 0.1333 0.3642 0.062 Uiso 1 1 calc R . .
C17 C 0.4080(7) 0.1794(3) 0.3378(6) 0.0739(15) Uani 1 1 d . . .
C18 C -0.2045(7) 0.1648(4) 0.1217(5) 0.0850(18) Uani 1 1 d . . .
C19 C 0.6410(5) 0.39333(19) 0.9471(3) 0.0433(9) Uani 1 1 d . . .
C20 C 0.7798(5) 0.37383(19) 1.0546(4) 0.0469(10) Uani 1 1 d . . .
H10 H 0.8821 0.3717 1.0469 0.056 Uiso 1 1 calc R . .
C21 C 0.7677(5) 0.3578(2) 1.1713(4) 0.0506(11) Uani 1 1 d . . .
C22 C 0.6176(6) 0.3586(3) 1.1854(5) 0.0768(16) Uani 1 1 d . . .
H12 H 0.6098 0.3468 1.2641 0.092 Uiso 1 1 calc R . .
C23 C 0.4790(6) 0.3775(3) 1.0799(5) 0.087(2) Uani 1 1 d . . .
C24 C 0.4906(5) 0.3949(3) 0.9626(4) 0.0664(14) Uani 1 1 d . . .
H14 H 0.3960 0.4078 0.8930 0.080 Uiso 1 1 calc R . .
C25 C 0.9195(7) 0.3388(3) 1.2850(5) 0.0652(14) Uani 1 1 d . . .
C26 C 0.3170(10) 0.3726(10) 1.0908(7) 0.214(8) Uani 1 1 d . . .
F1 F 1.0299(5) 0.3132(2) 1.2527(3) 0.1210(15) Uani 1 1 d . . .
F2 F 0.8884(5) 0.3003(2) 1.3627(4) 0.1395(18) Uani 1 1 d . . .
F3 F 0.9915(6) 0.3835(2) 1.3625(4) 0.161(2) Uani 1 1 d . . .
F4 F 0.2541(10) 0.4326(6) 1.0758(11) 0.282(6) Uani 1 1 d . . .
F5 F 0.2009(7) 0.3547(6) 1.0003(7) 0.231(4) Uani 1 1 d . . .
F6 F 0.3181(7) 0.3643(6) 1.2030(5) 0.276(6) Uani 1 1 d . . .
F7 F 0.4231(15) 0.2318(6) 0.303(3) 0.116(8) Uani 0.50(3) 1 d PD A 1
F8 F 0.449(3) 0.1419(11) 0.264(3) 0.134(11) Uani 0.50(3) 1 d PD A 1
F9 F 0.5355(10) 0.1743(12) 0.4542(13) 0.103(7) Uani 0.50(3) 1 d PD A 1
F10 F -0.1858(5) 0.1894(4) 0.0229(4) 0.183(3) Uani 1 1 d . . .
F11 F -0.2709(8) 0.1135(3) 0.0738(7) 0.220(4) Uani 1 1 d . . .
F12 F -0.3195(5) 0.1940(3) 0.1409(4) 0.159(2) Uani 1 1 d . . .
F7A F 0.3914(15) 0.1955(17) 0.2178(13) 0.143(10) Uani 0.50(3) 1 d PD A 2
F8A F 0.503(2) 0.1339(7) 0.357(4) 0.157(13) Uani 0.50(3) 1 d PD A 2
F9A F 0.475(4) 0.2242(16) 0.410(3) 0.195(15) Uani 0.50(3) 1 d PD A 2
B1 B 0.6818(7) 0.4357(3) 0.5348(5) 0.0641(15) Uani 1 1 d . . .
H1 H 0.6912 0.4447 0.4393 0.077 Uiso 1 1 calc R . .
B2 B 0.5587(7) 0.4809(3) 0.5926(5) 0.0604(14) Uani 1 1 d . . .
H2A H 0.4869 0.5191 0.5339 0.073 Uiso 1 1 calc R . .
B3 B 0.4987(7) 0.4053(3) 0.5441(5) 0.0531(13) Uani 1 1 d . . .
H3A H 0.3890 0.3939 0.4558 0.064 Uiso 1 1 calc R . .
B4 B 0.6813(7) 0.3610(3) 0.5944(5) 0.0555(13) Uani 1 1 d . . .
H4 H 0.6902 0.3207 0.5384 0.067 Uiso 1 1 calc R . .
B5 B 0.8547(7) 0.4086(3) 0.6737(6) 0.0590(14) Uani 1 1 d . . .
H5A H 0.9762 0.3997 0.6687 0.071 Uiso 1 1 calc R . .
B6 B 0.7792(7) 0.4839(3) 0.6729(6) 0.0651(15) Uani 1 1 d . . .
H6A H 0.8521 0.5237 0.6675 0.078 Uiso 1 1 calc R . .
B7 B 0.4820(6) 0.4361(2) 0.6901(5) 0.0492(12) Uani 1 1 d . . .
H7 H 0.3618 0.4444 0.6979 0.059 Uiso 1 1 calc R . .
B8 B 0.6528(6) 0.4849(2) 0.7683(5) 0.0565(13) Uani 1 1 d . . .
H8 H 0.6426 0.5249 0.8243 0.068 Uiso 1 1 calc R . .
B9 B 0.8357(6) 0.4387(2) 0.8186(5) 0.0535(13) Uani 1 1 d . . .
H9 H 0.9442 0.4490 0.9087 0.064 Uiso 1 1 calc R . .
B10 B 0.7759(6) 0.3634(2) 0.7684(5) 0.0474(11) Uani 1 1 d . . .
H10A H 0.8450 0.3245 0.8261 0.057 Uiso 1 1 calc R . .
B11 B 0.0506(8) 0.0861(3) 0.8859(6) 0.0675(16) Uani 1 1 d . . .
H11 H 0.0428 0.0756 0.9813 0.081 Uiso 1 1 calc R . .
B12 B 0.1737(7) 0.0413(3) 0.8219(6) 0.0622(14) Uani 1 1 d . . .
H12A H 0.2467 0.0022 0.8755 0.075 Uiso 1 1 calc R . .
B13 B -0.0496(7) 0.0398(3) 0.7460(6) 0.0644(15) Uani 1 1 d . . .
H13 H -0.1216 -0.0003 0.7512 0.077 Uiso 1 1 calc R . .
B14 B -0.1250(7) 0.1154(3) 0.7498(5) 0.0594(14) Uani 1 1 d . . .
H14A H -0.2454 0.1242 0.7567 0.071 Uiso 1 1 calc R . .
B15 B 0.0523(7) 0.1626(3) 0.8317(5) 0.0542(13) Uani 1 1 d . . .
H15 H 0.0475 0.2020 0.8914 0.065 Uiso 1 1 calc R . .
B16 B 0.2330(7) 0.1167(3) 0.8753(5) 0.0572(14) Uani 1 1 d . . .
H16 H 0.3444 0.1266 0.9635 0.069 Uiso 1 1 calc R . .
B17 B 0.2454(6) 0.0889(2) 0.7264(5) 0.0494(12) Uani 1 1 d . . .
H17 H 0.3647 0.0815 0.7165 0.059 Uiso 1 1 calc R . .
B18 B 0.0722(7) 0.0414(2) 0.6466(5) 0.0540(13) Uani 1 1 d . . .
H18A H 0.0788 0.0025 0.5861 0.065 Uiso 1 1 calc R . .
B19 B -0.1095(6) 0.0867(2) 0.6034(5) 0.0513(12) Uani 1 1 d . . .
H19 H -0.2202 0.0769 0.5146 0.062 Uiso 1 1 calc R . .
B20 B -0.0491(6) 0.1626(2) 0.6553(5) 0.0461(11) Uani 1 1 d . . .
H20A H -0.1185 0.2020 0.6002 0.055 Uiso 1 1 calc R . .

loop_
_atom_site_aniso_label
_atom_site_aniso_U_11
_atom_site_aniso_U_22
_atom_site_aniso_U_33
_atom_site_aniso_U_23
_atom_site_aniso_U_13
_atom_site_aniso_U_12
C1 0.042(2) 0.044(2) 0.043(2) 0.0005(18) 0.0190(18) 0.0002(18)
C2 0.045(2) 0.045(2) 0.038(2) 0.0028(17) 0.0149(17) -0.0008(19)
C3 0.044(2) 0.045(2) 0.0328(18) 0.0008(17) 0.0101(16) 0.0001(19)
C4 0.037(2) 0.052(3) 0.054(2) 0.003(2) 0.0126(18) 0.003(2)
C5 0.043(2) 0.041(2) 0.056(2) 0.0089(19) 0.0086(19) 0.0053(19)
C6 0.045(2) 0.044(2) 0.0294(18) -0.0018(16) 0.0113(16) -0.0022(18)
C7 0.038(2) 0.048(2) 0.050(2) 0.0088(19) 0.0085(17) 0.004(2)
C8 0.044(2) 0.045(3) 0.054(2) 0.010(2) 0.0072(19) -0.001(2)
C9 0.045(2) 0.042(2) 0.038(2) 0.0036(17) 0.0141(17) 0.0021(18)
C10 0.042(2) 0.041(2) 0.042(2) -0.0005(17) 0.0085(18) 0.0003(18)
C11 0.044(2) 0.037(2) 0.042(2) -0.0049(16) 0.0166(18) -0.0038(17)
C12 0.045(2) 0.049(2) 0.040(2) -0.0040(17) 0.0161(17) -0.0036(18)
C13 0.054(2) 0.049(2) 0.052(2) 0.0025(19) 0.028(2) 0.002(2)
C14 0.065(3) 0.075(3) 0.041(2) 0.002(2) 0.028(2) 0.010(2)
C15 0.053(3) 0.081(3) 0.041(2) -0.003(2) 0.015(2) 0.009(2)
C16 0.045(2) 0.068(3) 0.046(2) -0.009(2) 0.0206(19) 0.001(2)
C17 0.072(4) 0.079(4) 0.081(4) 0.006(3) 0.041(3) -0.013(3)
C18 0.058(3) 0.149(6) 0.043(3) 0.005(3) 0.014(2) 0.010(4)
C19 0.043(2) 0.046(2) 0.036(2) -0.0031(17) 0.0090(17) 0.0027(18)
C20 0.045(2) 0.046(2) 0.047(2) -0.0022(18) 0.0131(18) 0.0070(18)
C21 0.053(3) 0.055(3) 0.039(2) 0.0006(19) 0.0130(19) 0.006(2)
C22 0.065(3) 0.120(5) 0.045(3) 0.007(3) 0.021(2) 0.007(3)
C23 0.052(3) 0.164(7) 0.047(3) 0.009(3) 0.021(2) 0.028(3)
C24 0.042(2) 0.115(4) 0.038(2) 0.002(2) 0.0100(19) 0.014(3)
C25 0.067(3) 0.075(4) 0.051(3) 0.010(3) 0.020(2) 0.015(3)
C26 0.069(5) 0.52(2) 0.052(4) 0.066(8) 0.026(4) 0.105(10)
F1 0.097(3) 0.179(4) 0.077(2) 0.029(2) 0.0230(19) 0.073(3)
F2 0.113(3) 0.191(5) 0.094(3) 0.081(3) 0.016(2) 0.022(3)
F3 0.139(4) 0.104(3) 0.128(3) -0.029(3) -0.073(3) 0.030(3)
F4 0.114(5) 0.446(15) 0.304(11) -0.098(11) 0.100(6) 0.074(8)
F5 0.074(3) 0.454(14) 0.171(6) -0.042(7) 0.052(4) -0.044(5)
F6 0.103(4) 0.634(18) 0.115(4) 0.111(7) 0.068(3) 0.073(7)
F7 0.101(7) 0.076(8) 0.186(19) 0.041(9) 0.072(11) -0.010(5)
F8 0.133(14) 0.17(2) 0.148(15) -0.060(15) 0.114(13) -0.026(13)
F9 0.041(4) 0.160(16) 0.101(8) 0.044(9) 0.017(4) -0.014(6)
F10 0.089(3) 0.389(10) 0.066(2) 0.081(4) 0.024(2) 0.047(4)
F11 0.161(5) 0.174(5) 0.180(5) -0.029(5) -0.098(4) -0.020(4)
F12 0.070(2) 0.310(8) 0.084(2) 0.015(3) 0.0164(19) 0.077(4)
F7A 0.088(7) 0.27(3) 0.091(8) 0.042(11) 0.057(6) -0.029(11)
F8A 0.087(11) 0.113(13) 0.31(4) 0.06(2) 0.113(19) 0.033(10)
F9A 0.182(18) 0.26(3) 0.21(2) -0.16(2) 0.154(18) -0.17(2)
B1 0.071(4) 0.071(4) 0.055(3) 0.007(3) 0.030(3) -0.015(3)
B2 0.062(3) 0.057(3) 0.056(3) 0.017(2) 0.016(3) -0.006(3)
B3 0.060(3) 0.063(3) 0.036(2) 0.006(2) 0.018(2) -0.005(3)
B4 0.061(3) 0.060(3) 0.051(3) -0.006(2) 0.028(2) -0.003(3)
B5 0.058(3) 0.059(3) 0.069(3) 0.009(3) 0.034(3) -0.005(3)
B6 0.069(4) 0.059(4) 0.064(3) 0.009(3) 0.022(3) -0.007(3)
B7 0.051(3) 0.042(3) 0.046(3) 0.007(2) 0.009(2) 0.007(2)
B8 0.058(3) 0.043(3) 0.060(3) 0.002(2) 0.013(3) -0.001(2)
B9 0.048(3) 0.047(3) 0.062(3) 0.003(2) 0.018(2) -0.007(2)
B10 0.041(2) 0.049(3) 0.051(3) 0.001(2) 0.016(2) -0.001(2)
B11 0.084(4) 0.069(4) 0.060(3) 0.013(3) 0.040(3) -0.001(3)
B12 0.070(4) 0.045(3) 0.070(3) 0.016(3) 0.024(3) 0.002(3)
B13 0.066(3) 0.057(3) 0.083(4) 0.014(3) 0.042(3) -0.007(3)
B14 0.059(3) 0.063(3) 0.068(3) 0.003(3) 0.038(3) -0.007(3)
B15 0.066(3) 0.062(3) 0.042(3) 0.004(2) 0.029(2) -0.002(3)
B16 0.067(3) 0.057(3) 0.044(3) 0.015(2) 0.017(2) 0.001(3)
B17 0.047(3) 0.049(3) 0.050(3) 0.010(2) 0.017(2) 0.004(2)
B18 0.061(3) 0.043(3) 0.064(3) 0.003(2) 0.031(3) -0.005(2)
B19 0.051(3) 0.051(3) 0.056(3) -0.002(2) 0.025(2) -0.010(2)
B20 0.044(3) 0.045(3) 0.055(3) 0.002(2) 0.026(2) -0.002(2)

loop_
_atom_type_symbol
_atom_type_description
_atom_type_scat_dispersion_real
_atom_type_scat_dispersion_imag
_atom_type_scat_source
C C 0.0033 0.0016 'International Tables Vol C Tables 4.2.6.8 and 6.1.1.4'
H H 0.0000 0.0000 'International Tables Vol C Tables 4.2.6.8 and 6.1.1.4'
B B 0.0013 0.0007 'International Tables Vol C Tables 4.2.6.8 and 6.1.1.4'
F F 0.0171 0.0103 'International Tables Vol C Tables 4.2.6.8 and 6.1.1.4'

loop_
_geom_angle_atom_site_label_1
_geom_angle_atom_site_label_2
_geom_angle_atom_site_label_3
_geom_angle
C11 C1 C2 118.0(3)
C11 C1 B18 123.1(3)
C2 C1 B18 110.0(3)
C11 C1 B19 121.4(3)
C2 C1 B19 109.5(3)
B18 C1 B19 62.5(3)
C11 C1 B17 119.1(3)
C2 C1 B17 60.8(3)
B18 C1 B17 62.0(3)
B19 C1 B17 112.9(3)
C11 C1 B20 115.7(3)
C2 C1 B20 60.5(2)
B18 C1 B20 113.4(3)
B19 C1 B20 62.0(3)
B17 C1 B20 112.6(3)
C3 C2 B15 121.6(3)
C3 C2 C1 118.4(3)
B15 C2 C1 111.0(3)
C3 C2 B16 120.7(3)
B15 C2 B16 62.7(3)
C1 C2 B16 110.1(3)
C3 C2 B17 116.8(3)
B15 C2 B17 113.8(3)
C1 C2 B17 60.0(2)
B16 C2 B17 62.3(3)
C3 C2 B20 118.5(3)
B15 C2 B20 62.8(3)
C1 C2 B20 60.8(2)
B16 C2 B20 113.8(3)
B17 C2 B20 112.1(3)
C4 C3 C8 117.9(4)
C4 C3 C2 122.7(3)
C8 C3 C2 119.4(4)
C3 C4 C5 121.4(4)
C6 C5 C4 120.5(4)
C5 C6 C7 118.1(4)
C5 C6 C9 119.9(4)
C7 C6 C9 122.0(3)
C8 C7 C6 120.6(4)
C7 C8 C3 121.5(4)
C6 C9 B3 120.8(3)
C6 C9 C10 119.2(3)
B3 C9 C10 109.8(3)
C6 C9 B4 123.1(3)
B3 C9 B4 62.0(3)
C10 C9 B4 108.8(3)
C6 C9 B10 120.1(3)
B3 C9 B10 112.1(3)
C10 C9 B10 59.7(2)
B4 C9 B10 61.5(3)
C6 C9 B7 117.0(3)
B3 C9 B7 62.6(3)
C10 C9 B7 60.0(2)
B4 C9 B7 112.4(3)
B10 C9 B7 110.7(3)
C19 C10 B9 120.8(3)
C19 C10 C9 117.0(3)
B9 C10 C9 110.9(3)
C19 C10 B10 115.6(3)
B9 C10 B10 62.3(3)
C9 C10 B10 60.8(2)
C19 C10 B7 119.3(4)
B9 C10 B7 113.4(3)
C9 C10 B7 60.7(2)
B10 C10 B7 112.2(3)
C19 C10 B8 123.4(3)
B9 C10 B8 63.1(3)
C9 C10 B8 110.3(3)
B10 C10 B8 113.6(4)
B7 C10 B8 61.5(3)
C16 C11 C12 118.5(4)
C16 C11 C1 119.5(4)
C12 C11 C1 122.0(3)
C11 C12 C13 120.1(4)
C14 C13 C12 121.3(4)
C14 C13 C17 119.6(4)
C12 C13 C17 119.1(4)
C13 C14 C15 118.4(4)
C16 C15 C14 120.8(4)
C16 C15 C18 120.3(4)
C14 C15 C18 118.9(4)
C11 C16 C15 120.9(4)
F7 C17 F9A 52.1(11)
F7 C17 F8A 130.5(9)
F9A C17 F8A 113.6(13)
F7 C17 F8 108.2(9)
F9A C17 F8 136.0(10)
F8A C17 F8 44.2(11)
F7 C17 F7A 54.8(9)
F9A C17 F7A 105.3(12)
F8A C17 F7A 101.2(12)
F8 C17 F7A 59.9(9)
F7 C17 F9 103.1(9)
F9A C17 F9 56.7(14)
F8A C17 F9 61.5(12)
F8 C17 F9 102.5(11)
F7A C17 F9 135.1(7)
F7 C17 C13 116.1(7)
F9A C17 C13 111.9(8)
F8A C17 C13 113.0(8)
F8 C17 C13 112.1(8)
F7A C17 C13 111.1(7)
F9 C17 C13 113.7(6)
F12 C18 F10 106.8(6)
F12 C18 F11 104.5(6)
F10 C18 F11 102.2(6)
F12 C18 C15 114.7(5)
F10 C18 C15 115.3(5)
F11 C18 C15 112.1(6)
C24 C19 C20 117.3(4)
C24 C19 C10 122.0(3)
C20 C19 C10 120.6(4)
C21 C20 C19 121.1(4)
C20 C21 C22 121.2(4)
C20 C21 C25 119.5(4)
C22 C21 C25 119.3(4)
C21 C22 C23 118.5(5)
C22 C23 C24 120.7(5)
C22 C23 C26 118.2(5)
C24 C23 C26 120.8(5)
C23 C24 C19 121.1(4)
F1 C25 F3 106.9(5)
F1 C25 F2 105.1(5)
F3 C25 F2 103.7(5)
F1 C25 C21 114.6(4)
F3 C25 C21 112.7(4)
F2 C25 C21 113.0(5)
F5 C26 F6 117.5(12)
F5 C26 F4 92.6(8)
F6 C26 F4 96.2(12)
F5 C26 C23 119.9(8)
F6 C26 C23 116.7(6)
F4 C26 C23 105.3(13)
B2 B1 B3 60.3(3)
B2 B1 B4 107.9(4)
B3 B1 B4 59.8(3)
B2 B1 B6 60.7(3)
B3 B1 B6 109.0(4)
B4 B1 B6 108.1(4)
B2 B1 B5 108.4(4)
B3 B1 B5 108.1(4)
B4 B1 B5 59.7(3)
B6 B1 B5 60.1(3)
B1 B2 B7 109.1(4)
B1 B2 B3 60.4(3)
B7 B2 B3 61.1(3)
B1 B2 B6 60.4(3)
B7 B2 B6 108.0(4)
B3 B2 B6 108.8(4)
B1 B2 B8 109.0(4)
B7 B2 B8 59.8(3)
B3 B2 B8 109.4(4)
B6 B2 B8 60.1(3)
C9 B3 B4 59.1(3)
C9 B3 B2 105.9(3)
B4 B3 B2 107.5(4)
C9 B3 B1 106.0(4)
B4 B3 B1 60.2(3)
B2 B3 B1 59.4(3)
C9 B3 B7 59.4(2)
B4 B3 B7 107.6(3)
B2 B3 B7 59.4(3)
B1 B3 B7 106.9(4)
C9 B4 B10 59.9(3)
C9 B4 B3 58.9(3)
B10 B4 B3 108.3(4)
C9 B4 B5 106.7(3)
B10 B4 B5 59.6(3)
B3 B4 B5 108.8(4)
C9 B4 B1 105.8(4)
B10 B4 B1 107.7(4)
B3 B4 B1 60.0(3)
B5 B4 B1 60.5(3)
B10 B5 B4 60.0(3)
B10 B5 B6 107.7(4)
B4 B5 B6 107.8(4)
B10 B5 B1 107.4(4)
B4 B5 B1 59.8(3)
B6 B5 B1 59.7(3)
B10 B5 B9 59.7(3)
B4 B5 B9 107.7(4)
B6 B5 B9 60.0(3)
B1 B5 B9 107.4(4)
B1 B6 B2 58.9(3)
B1 B6 B5 60.2(3)
B2 B6 B5 107.1(4)
B1 B6 B9 107.8(4)
B2 B6 B9 107.3(4)
B5 B6 B9 60.1(3)
B1 B6 B8 107.7(4)
B2 B6 B8 60.0(3)
B5 B6 B8 108.5(4)
B9 B6 B8 60.2(3)
C10 B7 C9 59.3(2)
C10 B7 B2 105.4(4)
C9 B7 B2 104.8(4)
C10 B7 B8 59.3(3)
C9 B7 B8 107.4(3)
B2 B7 B8 60.6(3)
C10 B7 B3 105.5(4)
C9 B7 B3 57.9(3)
B2 B7 B3 59.5(3)
B8 B7 B3 108.7(4)
C10 B8 B7 59.2(3)
C10 B8 B2 104.5(4)
B7 B8 B2 59.5(3)
C10 B8 B6 104.2(4)
B7 B8 B6 107.6(4)
B2 B8 B6 59.9(3)
C10 B8 B9 57.4(3)
B7 B8 B9 106.8(4)
B2 B8 B9 107.0(4)
B6 B8 B9 59.9(3)
C10 B9 B10 59.6(3)
C10 B9 B6 105.9(4)
B10 B9 B6 107.4(4)
C10 B9 B5 105.9(4)
B10 B9 B5 59.4(3)
B6 B9 B5 60.0(3)
C10 B9 B8 59.5(3)
B10 B9 B8 108.5(4)
B6 B9 B8 59.9(3)
B5 B9 B8 108.2(4)
C10 B10 C9 59.5(2)
C10 B10 B5 106.0(4)
C9 B10 B5 106.3(3)
C10 B10 B9 58.1(3)
C9 B10 B9 106.5(3)
B5 B10 B9 60.9(3)
C10 B10 B4 106.4(3)
C9 B10 B4 58.7(3)
B5 B10 B4 60.4(3)
B9 B10 B4 109.0(4)
B13 B11 B16 108.7(4)
B13 B11 B12 60.8(3)
B16 B11 B12 59.7(3)
B13 B11 B15 108.7(4)
B16 B11 B15 59.9(3)
B12 B11 B15 107.9(4)
B13 B11 B14 60.5(3)
B16 B11 B14 108.1(4)
B12 B11 B14 108.7(4)
B15 B11 B14 60.0(3)
B17 B12 B16 60.7(3)
B17 B12 B18 60.0(3)
B16 B12 B18 108.5(4)
B17 B12 B11 107.9(4)
B16 B12 B11 59.6(3)
B18 B12 B11 107.3(4)
B17 B12 B13 107.7(4)
B16 B12 B13 107.3(4)
B18 B12 B13 59.9(3)
B11 B12 B13 59.1(3)
B11 B13 B19 107.9(4)
B11 B13 B18 107.8(4)
B19 B13 B18 59.8(3)
B11 B13 B14 60.5(3)
B19 B13 B14 59.6(3)
B18 B13 B14 107.6(4)
B11 B13 B12 60.1(3)
B19 B13 B12 107.3(3)
B18 B13 B12 59.5(3)
B14 B13 B12 108.2(4)
B20 B14 B19 60.4(3)
B20 B14 B15 60.4(3)
B19 B14 B15 108.0(3)
B20 B14 B13 108.1(4)
B19 B14 B13 59.7(3)
B15 B14 B13 107.3(4)
B20 B14 B11 107.9(4)
B19 B14 B11 106.7(4)
B15 B14 B11 59.7(3)
B13 B14 B11 59.0(3)
C2 B15 B16 58.9(3)
C2 B15 B11 104.9(4)
B16 B15 B11 59.5(3)
C2 B15 B20 59.6(2)
B16 B15 B20 108.1(3)
B11 B15 B20 107.2(4)
C2 B15 B14 105.4(3)
B16 B15 B14 108.0(4)
B11 B15 B14 60.3(3)
B20 B15 B14 59.0(3)
C2 B16 B11 105.3(4)
C2 B16 B12 105.8(4)
B11 B16 B12 60.6(3)
C2 B16 B15 58.3(3)
B11 B16 B15 60.6(3)
B12 B16 B15 109.2(4)
C2 B16 B17 59.5(3)
B11 B16 B17 107.5(4)
B12 B16 B17 59.2(3)
B15 B16 B17 107.9(3)
C1 B17 C2 59.2(2)
C1 B17 B12 106.3(3)
C2 B17 B12 105.4(4)
C1 B17 B18 58.8(3)
C2 B17 B18 106.3(3)
B12 B17 B18 60.7(3)
C1 B17 B16 106.1(4)
C2 B17 B16 58.2(3)
B12 B17 B16 60.0(3)
B18 B17 B16 108.4(4)
C1 B18 B17 59.2(3)
C1 B18 B19 58.8(3)
B17 B18 B19 107.7(4)
C1 B18 B12 105.6(4)
B17 B18 B12 59.3(3)
B19 B18 B12 108.2(4)
C1 B18 B13 105.4(4)
B17 B18 B13 107.7(4)
B19 B18 B13 59.8(3)
B12 B18 B13 60.6(3)
C1 B19 B14 106.1(4)
C1 B19 B18 58.8(3)
B14 B19 B18 109.1(4)
C1 B19 B13 105.9(4)
B14 B19 B13 60.8(3)
B18 B19 B13 60.4(3)
C1 B19 B20 59.8(3)
B14 B19 B20 59.5(3)
B18 B19 B20 108.6(4)
B13 B19 B20 108.3(4)
C2 B20 C1 58.8(2)
C2 B20 B14 105.0(3)
C1 B20 B14 105.4(4)
C2 B20 B19 105.2(3)
C1 B20 B19 58.2(3)
B14 B20 B19 60.1(3)
C2 B20 B15 57.6(3)
C1 B20 B15 105.2(3)
B14 B20 B15 60.5(3)
B19 B20 B15 107.9(4)

loop_
_geom_bond_atom_site_label_1
_geom_bond_atom_site_label_2
_geom_bond_distance
C1 C11 1.512(5)
C1 C2 1.711(6)
C1 B18 1.716(6)
C1 B19 1.717(6)
C1 B17 1.724(6)
C1 B20 1.746(6)
C2 C3 1.509(6)
C2 B15 1.704(6)
C2 B16 1.714(6)
C2 B17 1.738(7)
C2 B20 1.741(6)
C3 C4 1.369(6)
C3 C8 1.394(6)
C4 C5 1.396(6)
C5 C6 1.390(5)
C6 C7 1.392(6)
C6 C9 1.494(6)
C7 C8 1.378(6)
C9 B3 1.715(6)
C9 C10 1.718(5)
C9 B4 1.719(6)
C9 B10 1.740(6)
C9 B7 1.744(6)
C10 C19 1.497(6)
C10 B9 1.694(6)
C10 B10 1.722(6)
C10 B7 1.731(6)
C10 B8 1.733(6)
C11 C16 1.378(6)
C11 C12 1.389(5)
C12 C13 1.390(5)
C13 C14 1.366(6)
C13 C17 1.508(7)
C14 C15 1.388(6)
C15 C16 1.379(6)
C15 C18 1.490(7)
C17 F7 1.242(10)
C17 F9A 1.261(12)
C17 F8A 1.270(12)
C17 F8 1.305(13)
C17 F7A 1.318(11)
C17 F9 1.339(11)
C18 F12 1.277(7)
C18 F10 1.277(7)
C18 F11 1.289(9)
C19 C24 1.387(6)
C19 C20 1.397(5)
C20 C21 1.372(6)
C21 C22 1.376(7)
C21 C25 1.491(6)
C22 C23 1.381(7)
C23 C24 1.384(7)
C23 C26 1.468(10)
C25 F1 1.279(6)
C25 F3 1.298(6)
C25 F2 1.305(6)
C26 F5 1.183(13)
C26 F6 1.242(8)
C26 F4 1.42(2)
B1 B2 1.754(9)
B1 B3 1.772(7)
B1 B4 1.775(8)
B1 B6 1.780(8)
B1 B5 1.788(8)
B2 B7 1.767(7)
B2 B3 1.770(8)
B2 B6 1.786(8)
B2 B8 1.786(7)
B3 B4 1.769(8)
B3 B7 1.798(7)
B4 B10 1.768(7)
B4 B5 1.775(8)
B5 B10 1.761(7)
B5 B6 1.787(9)
B5 B9 1.789(8)
B6 B9 1.788(8)
B6 B8 1.789(8)
B7 B8 1.772(7)
B8 B9 1.794(7)
B9 B10 1.767(7)
B11 B13 1.773(9)
B11 B16 1.773(8)
B11 B12 1.790(8)
B11 B15 1.792(8)
B11 B14 1.802(9)
B12 B17 1.760(7)
B12 B16 1.774(8)
B12 B18 1.784(8)
B12 B13 1.803(8)
B13 B19 1.781(8)
B13 B18 1.792(7)
B13 B14 1.801(9)
B14 B20 1.769(7)
B14 B19 1.780(7)
B14 B15 1.796(8)
B15 B16 1.779(8)
B15 B20 1.795(7)
B16 B17 1.787(8)
B17 B18 1.772(7)
B18 B19 1.780(8)
B19 B20 1.784(7)
